data_7132260
loop_
_publ_author_name
'Altia, Minakshi'
'Anbarasan, Pazhamalai'

_publ_section_title
;
 An interrupted Heyns rearrangement approach to regioselective synthesis
 of acylindoles
;
_journal_name_full 'Chemical Communications'
_journal_paper_doi 10.1039/D3CC04144A
_journal_year 2023
_chemical_formula_moiety 'C21 H14 Br N O'
_chemical_formula_sum 'C21 H14 Br N O'
_chemical_formula_weight 376.24
_space_group_crystal_system triclinic
_space_group_IT_number 2
_space_group_name_Hall '-P 1'
_space_group_name_H-M_alt 'P -1'
_atom_sites_solution_hydrogens mixed
_audit_creation_method SHELXL-2014/7
_audit_update_record
;
2023-07-29 deposited with the CCDC.	2023-10-24 downloaded from the CCDC.
;
_cell_angle_alpha 98.203(2)
_cell_angle_beta 101.166(2)
_cell_angle_gamma 103.107(2)
_cell_formula_units_Z 2
_cell_length_a 8.6408(5)
_cell_length_b 9.9341(5)
_cell_length_c 10.3685(5)
_cell_measurement_reflns_used 5672
_cell_measurement_temperature 296(2)
_cell_measurement_theta_max 26.21
_cell_measurement_theta_min 2.49
_cell_volume 834.05(8)
_computing_cell_refinement 'Bruker SAINT'
_computing_data_collection 'Bruker APEX2'
_computing_data_reduction 'Bruker SAINT'
_computing_molecular_graphics 'Bruker SHELXTL'
_computing_publication_material 'Bruker SHELXTL'
_computing_structure_refinement 'SHELXL-2014/7 (Sheldrick, 2014)'
_computing_structure_solution 'SHELXS-97 (Sheldrick 2008)'
_diffrn_ambient_temperature 296(2)
_diffrn_measured_fraction_theta_full 0.996
_diffrn_measured_fraction_theta_max 0.996
_diffrn_measurement_device_type 'Bruker APEX-II CCD'
_diffrn_measurement_method '\f and \w scans'
_diffrn_radiation_type MoK\a
_diffrn_radiation_wavelength 0.71073
_diffrn_reflns_av_R_equivalents 0.0281
_diffrn_reflns_av_unetI/netI 0.0266
_diffrn_reflns_Laue_measured_fraction_full 0.996
_diffrn_reflns_Laue_measured_fraction_max 0.996
_diffrn_reflns_limit_h_max 10
_diffrn_reflns_limit_h_min -10
_diffrn_reflns_limit_k_max 9
_diffrn_reflns_limit_k_min -11
_diffrn_reflns_limit_l_max 12
_diffrn_reflns_limit_l_min -12
_diffrn_reflns_number 12302
_diffrn_reflns_point_group_measured_fraction_full 0.996
_diffrn_reflns_point_group_measured_fraction_max 0.996
_diffrn_reflns_theta_full 24.999
_diffrn_reflns_theta_max 24.999
_diffrn_reflns_theta_min 2.041
_exptl_absorpt_coefficient_mu 2.470
_exptl_absorpt_correction_T_max 0.756
_exptl_absorpt_correction_T_min 0.612
_exptl_absorpt_correction_type multi-scan
_exptl_absorpt_process_details 'SADABS V2014/5(Bruker AXS.Inc)'
_exptl_crystal_colour colourless
_exptl_crystal_density_diffrn 1.498
_exptl_crystal_description Block
_exptl_crystal_F_000 380
_exptl_crystal_size_max 0.220
_exptl_crystal_size_mid 0.150
_exptl_crystal_size_min 0.120
_refine_diff_density_max 0.455
_refine_diff_density_min -0.499
_refine_diff_density_rms 0.053
_refine_ls_extinction_coef 0.0127(17)
_refine_ls_extinction_expression Fc^*^=kFc[1+0.001xFc^2^\l^3^/sin(2\q)]^-1/4^
_refine_ls_extinction_method 'SHELXL-2014/7 (Sheldrick 2014'
_refine_ls_goodness_of_fit_ref 1.040
_refine_ls_hydrogen_treatment mixed
_refine_ls_matrix_type full
_refine_ls_number_parameters 222
_refine_ls_number_reflns 2924
_refine_ls_number_restraints 0
_refine_ls_restrained_S_all 1.040
_refine_ls_R_factor_all 0.0390
_refine_ls_R_factor_gt 0.0302
_refine_ls_shift/su_max 0.000
_refine_ls_shift/su_mean 0.000
_refine_ls_structure_factor_coef Fsqd
_refine_ls_weighting_details 'w=1/[\s^2^(Fo^2^)+(0.0382P)^2^+0.3547P] where P=(Fo^2^+2Fc^2^)/3'
_refine_ls_weighting_scheme calc
_refine_ls_wR_factor_gt 0.0727
_refine_ls_wR_factor_ref 0.0769
_reflns_Friedel_coverage 0.000
_reflns_number_gt 2472
_reflns_number_total 2924
_reflns_threshold_expression 'I > 2\s(I)'
_cod_data_source_file d3cc04144a2.cif
_cod_data_source_block 958
_cod_database_code 7132260
_shelx_shelxl_version_number 2014/7
_shelx_space_group_comment
; 
The symmetry employed for this shelxl refinement is uniquely defined 
by the following loop, which should always be used as a source of 
symmetry information in preference to the above space-group names. 
They are only intended as comments. 
;
_shelx_estimated_absorpt_t_min 0.612
_shelx_estimated_absorpt_t_max 0.756

loop_
_space_group_symop_operation_xyz
'x, y, z'
'-x, -y, -z'

loop_
_atom_site_label
_atom_site_type_symbol
_atom_site_fract_x
_atom_site_fract_y
_atom_site_fract_z
_atom_site_U_iso_or_equiv
_atom_site_adp_type
_atom_site_occupancy
_atom_site_site_symmetry_order
_atom_site_calc_flag
_atom_site_refinement_flags_posn
_atom_site_refinement_flags_adp
_atom_site_refinement_flags_occupancy
_atom_site_disorder_assembly
_atom_site_disorder_group
Br1 Br 0.65114(3) 0.43470(3) 0.25377(3) 0.05911(15) Uani 1 1 d . . . . .
C1 C -0.4175(3) 0.1565(3) -0.3298(2) 0.0444(6) Uani 1 1 d . . . . .
H1 H -0.5292 0.1167 -0.3439 0.053 Uiso 1 1 calc R U . . .
C2 C -0.3500(3) 0.2004(3) -0.4305(3) 0.0519(7) Uani 1 1 d . . . . .
H2 H -0.4176 0.1900 -0.5148 0.062 Uiso 1 1 calc R U . . .
C3 C -0.1813(3) 0.2610(3) -0.4101(3) 0.0484(6) Uani 1 1 d . . . . .
H3 H -0.1398 0.2902 -0.4808 0.058 Uiso 1 1 calc R U . . .
C4 C -0.0768(3) 0.2776(2) -0.2875(2) 0.0397(5) Uani 1 1 d . . . . .
H4 H 0.0348 0.3169 -0.2749 0.048 Uiso 1 1 calc R U . . .
C5 C -0.1417(3) 0.2344(2) -0.1818(2) 0.0321(5) Uani 1 1 d . . . . .
C6 C -0.0707(2) 0.2314(2) -0.0460(2) 0.0298(5) Uani 1 1 d . . . . .
C7 C -0.1989(2) 0.1709(2) 0.0081(2) 0.0299(5) Uani 1 1 d . . . . .
C8 C -0.3116(3) 0.1741(2) -0.2050(2) 0.0328(5) Uani 1 1 d . . . . .
C9 C 0.1062(2) 0.2782(2) 0.0172(2) 0.0301(5) Uani 1 1 d . . . . .
C10 C 0.1933(3) 0.4172(2) 0.0307(2) 0.0368(5) Uani 1 1 d . . . . .
H10 H 0.1414 0.4797 -0.0067 0.044 Uiso 1 1 calc R U . . .
C11 C 0.3556(3) 0.4647(2) 0.0987(2) 0.0411(6) Uani 1 1 d . . . . .
H11 H 0.4122 0.5585 0.1086 0.049 Uiso 1 1 calc R U . . .
C12 C 0.4321(3) 0.3706(2) 0.1516(2) 0.0360(5) Uani 1 1 d . . . . .
C13 C 0.3519(3) 0.2307(2) 0.1348(2) 0.0387(5) Uani 1 1 d . . . . .
H13 H 0.4060 0.1675 0.1681 0.046 Uiso 1 1 calc R U . . .
C14 C 0.1896(3) 0.1859(2) 0.0675(2) 0.0352(5) Uani 1 1 d . . . . .
H14 H 0.1347 0.0914 0.0556 0.042 Uiso 1 1 calc R U . . .
C15 C -0.2061(2) 0.1283(2) 0.1362(2) 0.0320(5) Uani 1 1 d . . . . .
C16 C -0.0597(3) 0.1770(2) 0.2505(2) 0.0320(5) Uani 1 1 d . . . . .
C17 C 0.0277(3) 0.3175(2) 0.2912(2) 0.0345(5) Uani 1 1 d . . . . .
H17 H -0.0062 0.3852 0.2478 0.041 Uiso 1 1 calc R U . . .
C18 C 0.1648(3) 0.3569(3) 0.3957(2) 0.0435(6) Uani 1 1 d . . . . .
H18 H 0.2218 0.4514 0.4239 0.052 Uiso 1 1 calc R U . . .
C19 C 0.2174(3) 0.2569(3) 0.4584(3) 0.0510(7) Uani 1 1 d . . . . .
H19 H 0.3114 0.2835 0.5274 0.061 Uiso 1 1 calc R U . . .
C20 C 0.1306(3) 0.1170(3) 0.4191(3) 0.0532(7) Uani 1 1 d . . . . .
H20 H 0.1661 0.0493 0.4615 0.064 Uiso 1 1 calc R U . . .
C21 C -0.0084(3) 0.0777(3) 0.3169(2) 0.0433(6) Uani 1 1 d . . . . .
H21 H -0.0683 -0.0162 0.2923 0.052 Uiso 1 1 calc R U . . .
N1 N -0.3428(2) 0.1379(2) -0.08928(19) 0.0345(4) Uani 1 1 d . . . . .
O1 O -0.33070(19) 0.04688(18) 0.14752(17) 0.0467(4) Uani 1 1 d . . . . .
H1N H -0.429(3) 0.097(3) -0.080(2) 0.036(7) Uiso 1 1 d . . . . .

loop_
_atom_site_aniso_label
_atom_site_aniso_U_11
_atom_site_aniso_U_22
_atom_site_aniso_U_33
_atom_site_aniso_U_23
_atom_site_aniso_U_13
_atom_site_aniso_U_12
Br1 0.02691(16) 0.0673(2) 0.0656(2) 0.00110(14) -0.00725(12) 0.00016(12)
C1 0.0333(13) 0.0482(14) 0.0444(14) 0.0082(11) -0.0019(11) 0.0061(11)
C2 0.0554(17) 0.0576(16) 0.0364(14) 0.0092(12) -0.0027(12) 0.0140(13)
C3 0.0578(17) 0.0516(15) 0.0393(14) 0.0144(11) 0.0153(12) 0.0144(13)
C4 0.0379(13) 0.0363(12) 0.0449(14) 0.0080(10) 0.0149(11) 0.0057(10)
C5 0.0291(11) 0.0273(11) 0.0377(12) 0.0040(9) 0.0059(9) 0.0057(9)
C6 0.0236(11) 0.0250(10) 0.0377(12) 0.0018(9) 0.0057(9) 0.0041(8)
C7 0.0215(10) 0.0289(11) 0.0346(11) 0.0023(9) 0.0029(9) 0.0028(8)
C8 0.0266(11) 0.0307(11) 0.0370(12) 0.0045(9) 0.0029(9) 0.0047(9)
C9 0.0227(10) 0.0321(11) 0.0330(11) 0.0014(9) 0.0089(9) 0.0031(9)
C10 0.0275(11) 0.0336(12) 0.0486(14) 0.0103(10) 0.0075(10) 0.0061(9)
C11 0.0284(12) 0.0325(12) 0.0556(15) 0.0043(11) 0.0094(11) -0.0025(9)
C12 0.0199(10) 0.0443(13) 0.0381(13) 0.0004(10) 0.0053(9) 0.0028(9)
C13 0.0281(12) 0.0379(13) 0.0494(14) 0.0046(10) 0.0066(10) 0.0115(10)
C14 0.0273(11) 0.0267(11) 0.0480(14) 0.0003(9) 0.0090(10) 0.0039(9)
C15 0.0231(11) 0.0314(11) 0.0386(12) 0.0034(9) 0.0070(9) 0.0041(9)
C16 0.0259(11) 0.0382(12) 0.0307(11) 0.0051(9) 0.0084(9) 0.0057(9)
C17 0.0304(12) 0.0367(12) 0.0353(12) 0.0053(9) 0.0067(9) 0.0085(9)
C18 0.0361(13) 0.0434(13) 0.0418(13) -0.0016(11) 0.0020(11) 0.0045(11)
C19 0.0403(14) 0.0607(17) 0.0433(14) 0.0041(12) -0.0075(11) 0.0140(12)
C20 0.0530(16) 0.0585(17) 0.0504(16) 0.0185(13) 0.0023(13) 0.0225(13)
C21 0.0426(14) 0.0393(13) 0.0465(14) 0.0116(11) 0.0080(11) 0.0081(11)
N1 0.0188(9) 0.0395(11) 0.0397(11) 0.0073(9) 0.0040(8) -0.0006(8)
O1 0.0293(9) 0.0558(10) 0.0469(10) 0.0135(8) 0.0074(7) -0.0059(8)

loop_
_atom_type_symbol
_atom_type_description
_atom_type_scat_dispersion_real
_atom_type_scat_dispersion_imag
_atom_type_scat_source
C C 0.0033 0.0016 'International Tables Vol C Tables 4.2.6.8 and 6.1.1.4'
H H 0.0000 0.0000 'International Tables Vol C Tables 4.2.6.8 and 6.1.1.4'
N N 0.0061 0.0033 'International Tables Vol C Tables 4.2.6.8 and 6.1.1.4'
O O 0.0106 0.0060 'International Tables Vol C Tables 4.2.6.8 and 6.1.1.4'
Br Br -0.2901 2.4595 'International Tables Vol C Tables 4.2.6.8 and 6.1.1.4'

loop_
_geom_angle_atom_site_label_1
_geom_angle_atom_site_label_2
_geom_angle_atom_site_label_3
_geom_angle
_geom_angle_site_symmetry_1
_geom_angle_site_symmetry_3
_geom_angle_publ_flag
C2 C1 C8 117.1(2) . . ?
C2 C1 H1 121.4 . . ?
C8 C1 H1 121.4 . . ?
C1 C2 C3 121.8(2) . . ?
C1 C2 H2 119.1 . . ?
C3 C2 H2 119.1 . . ?
C4 C3 C2 121.1(2) . . ?
C4 C3 H3 119.5 . . ?
C2 C3 H3 119.5 . . ?
C3 C4 C5 118.7(2) . . ?
C3 C4 H4 120.7 . . ?
C5 C4 H4 120.7 . . ?
C4 C5 C8 119.1(2) . . ?
C4 C5 C6 133.6(2) . . ?
C8 C5 C6 107.25(18) . . ?
C7 C6 C5 106.44(18) . . ?
C7 C6 C9 128.72(19) . . ?
C5 C6 C9 124.78(18) . . ?
N1 C7 C6 108.64(18) . . ?
N1 C7 C15 117.83(18) . . ?
C6 C7 C15 133.31(19) . . ?
N1 C8 C1 130.0(2) . . ?
N1 C8 C5 107.76(18) . . ?
C1 C8 C5 122.2(2) . . ?
C14 C9 C10 117.87(19) . . ?
C14 C9 C6 121.29(18) . . ?
C10 C9 C6 120.82(19) . . ?
C11 C10 C9 121.3(2) . . ?
C11 C10 H10 119.3 . . ?
C9 C10 H10 119.3 . . ?
C12 C11 C10 118.8(2) . . ?
C12 C11 H11 120.6 . . ?
C10 C11 H11 120.6 . . ?
C13 C12 C11 121.5(2) . . ?
C13 C12 Br1 118.72(17) . . ?
C11 C12 Br1 119.79(16) . . ?
C12 C13 C14 118.6(2) . . ?
C12 C13 H13 120.7 . . ?
C14 C13 H13 120.7 . . ?
C13 C14 C9 121.7(2) . . ?
C13 C14 H14 119.1 . . ?
C9 C14 H14 119.1 . . ?
O1 C15 C7 119.73(19) . . ?
O1 C15 C16 120.10(19) . . ?
C7 C15 C16 120.08(17) . . ?
C21 C16 C17 119.2(2) . . ?
C21 C16 C15 118.48(19) . . ?
C17 C16 C15 122.31(19) . . ?
C18 C17 C16 120.1(2) . . ?
C18 C17 H17 119.9 . . ?
C16 C17 H17 119.9 . . ?
C19 C18 C17 120.2(2) . . ?
C19 C18 H18 119.9 . . ?
C17 C18 H18 119.9 . . ?
C18 C19 C20 120.0(2) . . ?
C18 C19 H19 120.0 . . ?
C20 C19 H19 120.0 . . ?
C21 C20 C19 120.0(2) . . ?
C21 C20 H20 120.0 . . ?
C19 C20 H20 120.0 . . ?
C20 C21 C16 120.5(2) . . ?
C20 C21 H21 119.8 . . ?
C16 C21 H21 119.8 . . ?
C8 N1 C7 109.90(18) . . ?
C8 N1 H1N 125.3(17) . . ?
C7 N1 H1N 124.5(17) . . ?

loop_
_geom_bond_atom_site_label_1
_geom_bond_atom_site_label_2
_geom_bond_distance
_geom_bond_site_symmetry_2
_geom_bond_publ_flag
Br1 C12 1.896(2) . ?
C1 C2 1.367(4) . ?
C1 C8 1.395(3) . ?
C1 H1 0.9300 . ?
C2 C3 1.407(4) . ?
C2 H2 0.9300 . ?
C3 C4 1.373(3) . ?
C3 H3 0.9300 . ?
C4 C5 1.401(3) . ?
C4 H4 0.9300 . ?
C5 C8 1.412(3) . ?
C5 C6 1.431(3) . ?
C6 C7 1.392(3) . ?
C6 C9 1.478(3) . ?
C7 N1 1.381(3) . ?
C7 C15 1.459(3) . ?
C8 N1 1.359(3) . ?
C9 C14 1.386(3) . ?
C9 C10 1.388(3) . ?
C10 C11 1.381(3) . ?
C10 H10 0.9300 . ?
C11 C12 1.377(3) . ?
C11 H11 0.9300 . ?
C12 C13 1.375(3) . ?
C13 C14 1.378(3) . ?
C13 H13 0.9300 . ?
C14 H14 0.9300 . ?
C15 O1 1.228(2) . ?
C15 C16 1.489(3) . ?
C16 C21 1.385(3) . ?
C16 C17 1.388(3) . ?
C17 C18 1.380(3) . ?
C17 H17 0.9300 . ?
C18 C19 1.375(3) . ?
C18 H18 0.9300 . ?
C19 C20 1.381(4) . ?
C19 H19 0.9300 . ?
C20 C21 1.376(4) . ?
C20 H20 0.9300 . ?
C21 H21 0.9300 . ?
N1 H1N 0.79(3) . ?

loop_
_geom_torsion_atom_site_label_1
_geom_torsion_atom_site_label_2
_geom_torsion_atom_site_label_3
_geom_torsion_atom_site_label_4
_geom_torsion
_geom_torsion_site_symmetry_1
_geom_torsion_site_symmetry_2
_geom_torsion_site_symmetry_3
_geom_torsion_site_symmetry_4
_geom_torsion_publ_flag
C8 C1 C2 C3 -0.1(4) . . . . ?
C1 C2 C3 C4 0.4(4) . . . . ?
C2 C3 C4 C5 -0.7(4) . . . . ?
C3 C4 C5 C8 0.6(3) . . . . ?
C3 C4 C5 C6 177.5(2) . . . . ?
C4 C5 C6 C7 -177.6(2) . . . . ?
C8 C5 C6 C7 -0.4(2) . . . . ?
C4 C5 C6 C9 -0.3(4) . . . . ?
C8 C5 C6 C9 176.82(19) . . . . ?
C5 C6 C7 N1 0.0(2) . . . . ?
C9 C6 C7 N1 -177.14(19) . . . . ?
C5 C6 C7 C15 174.2(2) . . . . ?
C9 C6 C7 C15 -2.9(4) . . . . ?
C2 C1 C8 N1 -178.3(2) . . . . ?
C2 C1 C8 C5 0.0(3) . . . . ?
C4 C5 C8 N1 178.38(19) . . . . ?
C6 C5 C8 N1 0.7(2) . . . . ?
C4 C5 C8 C1 -0.3(3) . . . . ?
C6 C5 C8 C1 -177.9(2) . . . . ?
C7 C6 C9 C14 57.5(3) . . . . ?
C5 C6 C9 C14 -119.2(2) . . . . ?
C7 C6 C9 C10 -121.0(3) . . . . ?
C5 C6 C9 C10 62.4(3) . . . . ?
C14 C9 C10 C11 -3.6(3) . . . . ?
C6 C9 C10 C11 174.9(2) . . . . ?
C9 C10 C11 C12 1.2(4) . . . . ?
C10 C11 C12 C13 1.9(4) . . . . ?
C10 C11 C12 Br1 -176.59(18) . . . . ?
C11 C12 C13 C14 -2.4(4) . . . . ?
Br1 C12 C13 C14 176.08(17) . . . . ?
C12 C13 C14 C9 -0.1(3) . . . . ?
C10 C9 C14 C13 3.0(3) . . . . ?
C6 C9 C14 C13 -175.4(2) . . . . ?
N1 C7 C15 O1 11.4(3) . . . . ?
C6 C7 C15 O1 -162.4(2) . . . . ?
N1 C7 C15 C16 -172.06(19) . . . . ?
C6 C7 C15 C16 14.1(4) . . . . ?
O1 C15 C16 C21 47.3(3) . . . . ?
C7 C15 C16 C21 -129.2(2) . . . . ?
O1 C15 C16 C17 -133.7(2) . . . . ?
C7 C15 C16 C17 49.8(3) . . . . ?
C21 C16 C17 C18 0.6(3) . . . . ?
C15 C16 C17 C18 -178.5(2) . . . . ?
C16 C17 C18 C19 1.3(4) . . . . ?
C17 C18 C19 C20 -1.6(4) . . . . ?
C18 C19 C20 C21 0.1(4) . . . . ?
C19 C20 C21 C16 1.8(4) . . . . ?
C17 C16 C21 C20 -2.1(4) . . . . ?
C15 C16 C21 C20 177.0(2) . . . . ?
C1 C8 N1 C7 177.7(2) . . . . ?
C5 C8 N1 C7 -0.8(2) . . . . ?
C6 C7 N1 C8 0.5(2) . . . . ?
C15 C7 N1 C8 -174.75(19) . . . . ?
